data_7040459
loop_
_publ_author_name
'Shimokawa, Reina'
'Kawada, Yumi'
'Hayashi, Miki'
'Kataoka, Yasutaka'
'Ura, Yasuyuki'

_publ_section_title
;
 Oxygenation of a benzyl ligand in SNS-palladium complexes with O2:
 acceleration by anions or Br\/onsted acids.
;
_journal_issue 41
_journal_name_full 'Dalton transactions (Cambridge, England : 2003)'
_journal_page_first 16112
_journal_page_last 16116
_journal_paper_doi 10.1039/c6dt02948e
_journal_volume 45
_journal_year 2016
_chemical_formula_moiety 'C26 H24 N Pd S2, C F3 O3 S'
_chemical_formula_sum 'C27 H24 F3 N O3 Pd S3'
_chemical_formula_weight 670.05
_chemical_name_systematic 'complex 5'
_space_group_IT_number 14
_symmetry_cell_setting monoclinic
_symmetry_space_group_name_Hall '-P 2yn'
_symmetry_space_group_name_H-M 'P 1 21/n 1'
_atom_sites_solution_hydrogens geom
_atom_sites_solution_primary direct
_atom_sites_solution_secondary difmap
_audit_creation_method SHELXL-97
_audit_update_record
;
2016-07-07 deposited with the CCDC.
2016-08-23 downloaded from the CCDC.
;
_cell_angle_alpha 90.00
_cell_angle_beta 102.936(4)
_cell_angle_gamma 90.00
_cell_formula_units_Z 4
_cell_length_a 10.224(2)
_cell_length_b 13.422(3)
_cell_length_c 20.061(4)
_cell_measurement_reflns_used 8132
_cell_measurement_temperature 153(2)
_cell_measurement_theta_max 31.03
_cell_measurement_theta_min 1.84
_cell_volume 2683.0(10)
_computing_cell_refinement 'CrystalClear (Rigaku Inc., 2008)'
_computing_data_collection 'CrystalClear (Rigaku Inc., 2008)'
_computing_data_reduction 'CrystalClear (Rigaku Inc., 2008)'
_computing_molecular_graphics 'Mercury 3.6'
_computing_publication_material 'Mercury 3.6'
_computing_structure_refinement 'SHELXL-97 (Sheldrick, 1997)'
_computing_structure_solution 'SHELXS-97 (Sheldrick, 1990)'
_diffrn_ambient_temperature 153(2)
_diffrn_measured_fraction_theta_full 0.996
_diffrn_measured_fraction_theta_max 0.996
_diffrn_measurement_device_type 'Rigaku Saturn724+ (4x4 bin mode)'
_diffrn_measurement_method 'phi and omega scans'
_diffrn_radiation_monochromator graphite
_diffrn_radiation_source 'fine-focus sealed tube'
_diffrn_radiation_type MoK\a
_diffrn_radiation_wavelength 0.71075
_diffrn_reflns_av_R_equivalents 0.0472
_diffrn_reflns_av_sigmaI/netI 0.0311
_diffrn_reflns_limit_h_max 13
_diffrn_reflns_limit_h_min -13
_diffrn_reflns_limit_k_max 17
_diffrn_reflns_limit_k_min -17
_diffrn_reflns_limit_l_max 26
_diffrn_reflns_limit_l_min -26
_diffrn_reflns_number 31792
_diffrn_reflns_theta_full 27.50
_diffrn_reflns_theta_max 27.50
_diffrn_reflns_theta_min 1.84
_exptl_absorpt_coefficient_mu 0.977
_exptl_absorpt_correction_T_max 0.9086
_exptl_absorpt_correction_T_min 0.9086
_exptl_absorpt_correction_type multi-scan
_exptl_absorpt_process_details 'REQAB (Rigaku, 1998)'
_exptl_crystal_colour yellow
_exptl_crystal_density_diffrn 1.659
_exptl_crystal_density_method 'not measured'
_exptl_crystal_description block
_exptl_crystal_F_000 1352
_exptl_crystal_recrystallization_method 'Re-crystallisation from solvent: CH3CN/Et2O'
_exptl_crystal_size_max 0.10
_exptl_crystal_size_mid 0.10
_exptl_crystal_size_min 0.10
_refine_diff_density_max 2.869
_refine_diff_density_min -1.481
_refine_diff_density_rms 0.114
_refine_ls_extinction_method none
_refine_ls_goodness_of_fit_ref 1.036
_refine_ls_hydrogen_treatment mixed
_refine_ls_matrix_type full
_refine_ls_number_parameters 343
_refine_ls_number_reflns 6140
_refine_ls_number_restraints 0
_refine_ls_restrained_S_all 1.036
_refine_ls_R_factor_all 0.0533
_refine_ls_R_factor_gt 0.0474
_refine_ls_shift/su_max 0.000
_refine_ls_shift/su_mean 0.000
_refine_ls_structure_factor_coef Fsqd
_refine_ls_weighting_details 'calc w=1/[\s^2^(Fo^2^)+(0.0750P)^2^+4.6048P] where P=(Fo^2^+2Fc^2^)/3'
_refine_ls_weighting_scheme calc
_refine_ls_wR_factor_gt 0.1232
_refine_ls_wR_factor_ref 0.1292
_reflns_number_gt 5409
_reflns_number_total 6140
_reflns_threshold_expression >2sigma(I)
_cod_data_source_file c6dt02948e2.cif
_cod_data_source_block complex_5
_cod_depositor_comments
;
The following automatic conversions were performed:

'_exptl_absorpt_correction_type' value 'Multi-scan' changed to
'multi-scan' according to
/usr/data/users/saulius/crontab/automatic-downloads/rss-feeds/RSC/lib/dictionaries/cif_core.dic
dictionary named 'cif_core.dic' version 2.4.2 from 2011-04-26.

Automatic conversion script
Id: cif_fix_values 4268 2015-11-12 08:31:59Z antanas 

 Adding full bibliography for 7040458--7040461.cif.
;
_cod_original_cell_volume 2682.9(9)
_cod_original_sg_symbol_H-M P21/n
_cod_database_code 7040459

loop_
_symmetry_equiv_pos_as_xyz
'x, y, z'
'-x+1/2, y+1/2, -z+1/2'
'-x, -y, -z'
'x-1/2, -y-1/2, z-1/2'

loop_
_atom_site_label
_atom_site_type_symbol
_atom_site_fract_x
_atom_site_fract_y
_atom_site_fract_z
_atom_site_U_iso_or_equiv
_atom_site_adp_type
_atom_site_occupancy
_atom_site_symmetry_multiplicity
_atom_site_calc_flag
_atom_site_refinement_flags
Pd1 Pd 0.77024(2) 0.176856(18) 0.201502(12) 0.02528(10) Uani 1 1 d .
S1 S 0.98795(8) 0.19145(6) 0.18936(4) 0.02913(19) Uani 1 1 d .
S2 S 0.54236(8) 0.15260(6) 0.19183(4) 0.02871(18) Uani 1 1 d .
C1 C 0.7877(4) 0.2882(3) 0.27389(18) 0.0336(7) Uani 1 1 d .
H1 H 0.7837 0.2588 0.3187 0.040 Uiso 1 1 calc R
H2 H 0.8755 0.3219 0.2789 0.040 Uiso 1 1 calc R
C2 C 0.6783(3) 0.3616(3) 0.25335(18) 0.0302(7) Uani 1 1 d .
C3 C 0.5645(4) 0.3575(3) 0.2814(2) 0.0362(8) Uani 1 1 d .
H3 H 0.5601 0.3098 0.3158 0.043 Uiso 1 1 calc R
C4 C 0.4590(4) 0.4223(3) 0.2594(2) 0.0434(9) Uani 1 1 d .
H4 H 0.3828 0.4190 0.2791 0.052 Uiso 1 1 calc R
C5 C 0.4624(4) 0.4908(3) 0.2099(2) 0.0449(10) Uani 1 1 d .
H5 H 0.3880 0.5338 0.1943 0.054 Uiso 1 1 calc R
C6 C 0.5743(4) 0.4979(3) 0.1825(2) 0.0430(9) Uani 1 1 d .
H6 H 0.5773 0.5467 0.1485 0.052 Uiso 1 1 calc R
C7 C 0.6831(4) 0.4338(3) 0.20406(19) 0.0359(8) Uani 1 1 d .
H7 H 0.7602 0.4394 0.1852 0.043 Uiso 1 1 calc R
N1 N 0.7533(3) 0.0634(2) 0.12859(14) 0.0270(6) Uani 1 1 d .
C8 C 0.8564(3) 0.0430(2) 0.09945(17) 0.0292(7) Uani 1 1 d .
C9 C 0.8486(4) -0.0348(3) 0.05305(19) 0.0378(8) Uani 1 1 d .
H8 H 0.9230 -0.0508 0.0339 0.045 Uiso 1 1 calc R
C10 C 0.7317(4) -0.0882(3) 0.03539(19) 0.0403(8) Uani 1 1 d .
H9 H 0.7242 -0.1407 0.0030 0.048 Uiso 1 1 calc R
C11 C 0.6243(4) -0.0661(3) 0.06440(19) 0.0379(8) Uani 1 1 d .
H10 H 0.5426 -0.1023 0.0519 0.046 Uiso 1 1 calc R
C12 C 0.6390(3) 0.0101(2) 0.11204(17) 0.0298(7) Uani 1 1 d .
C13 C 0.9805(3) 0.1077(3) 0.11655(18) 0.0320(7) Uani 1 1 d .
H11 H 0.9850 0.1482 0.0759 0.038 Uiso 1 1 calc R
H12 H 1.0605 0.0640 0.1264 0.038 Uiso 1 1 calc R
C14 C 0.5328(4) 0.0299(3) 0.1511(2) 0.0342(7) Uani 1 1 d .
H13 H 0.5392 -0.0218 0.1869 0.041 Uiso 1 1 calc R
H14 H 0.4438 0.0230 0.1195 0.041 Uiso 1 1 calc R
C15 C 0.9887(3) 0.3140(2) 0.15339(18) 0.0275(7) Uani 1 1 d .
C16 C 0.9110(4) 0.3394(3) 0.08966(18) 0.0310(7) Uani 1 1 d .
H15 H 0.8575 0.2908 0.0616 0.037 Uiso 1 1 calc R
C17 C 0.9131(4) 0.4376(3) 0.0678(2) 0.0369(8) Uani 1 1 d .
H16 H 0.8626 0.4556 0.0237 0.044 Uiso 1 1 calc R
C18 C 0.9876(4) 0.5095(3) 0.1090(2) 0.0382(8) Uani 1 1 d .
H17 H 0.9870 0.5765 0.0936 0.046 Uiso 1 1 calc R
C19 C 1.0630(4) 0.4831(3) 0.1727(2) 0.0374(8) Uani 1 1 d .
H18 H 1.1133 0.5324 0.2015 0.045 Uiso 1 1 calc R
C20 C 1.0655(3) 0.3854(3) 0.19495(18) 0.0310(7) Uani 1 1 d .
H19 H 1.1193 0.3672 0.2382 0.037 Uiso 1 1 calc R
C21 C 0.4640(3) 0.2313(2) 0.12190(17) 0.0285(7) Uani 1 1 d .
C22 C 0.5278(4) 0.2561(3) 0.07014(19) 0.0357(8) Uani 1 1 d .
H20 H 0.6150 0.2311 0.0709 0.043 Uiso 1 1 calc R
C23 C 0.4639(4) 0.3175(3) 0.0171(2) 0.0430(9) Uani 1 1 d .
H21 H 0.5063 0.3340 -0.0190 0.052 Uiso 1 1 calc R
C24 C 0.3372(4) 0.3545(3) 0.0174(2) 0.0458(10) Uani 1 1 d .
H22 H 0.2933 0.3973 -0.0184 0.055 Uiso 1 1 calc R
C25 C 0.2749(4) 0.3295(3) 0.0690(2) 0.0444(10) Uani 1 1 d .
H23 H 0.1880 0.3551 0.0685 0.053 Uiso 1 1 calc R
C26 C 0.3371(4) 0.2679(3) 0.1214(2) 0.0367(8) Uani 1 1 d .
H24 H 0.2935 0.2507 0.1569 0.044 Uiso 1 1 calc R
C27 C 0.2772(4) 0.7273(3) 0.1241(2) 0.0440(9) Uani 1 1 d .
F1 F 0.2547(3) 0.6452(2) 0.08669(14) 0.0607(7) Uani 1 1 d .
F2 F 0.2121(3) 0.7154(2) 0.17567(13) 0.0591(7) Uani 1 1 d .
F3 F 0.4084(3) 0.7360(2) 0.15050(14) 0.0613(7) Uani 1 1 d .
S3 S 0.21783(11) 0.83667(8) 0.07386(6) 0.0425(2) Uani 1 1 d .
O1 O 0.2368(3) 0.9175(2) 0.12201(16) 0.0487(7) Uani 1 1 d .
O2 O 0.2959(3) 0.8367(2) 0.02409(16) 0.0500(8) Uani 1 1 d .
O3 O 0.0776(3) 0.8120(3) 0.04532(19) 0.0611(9) Uani 1 1 d .

loop_
_atom_site_aniso_label
_atom_site_aniso_U_11
_atom_site_aniso_U_22
_atom_site_aniso_U_33
_atom_site_aniso_U_23
_atom_site_aniso_U_13
_atom_site_aniso_U_12
Pd1 0.02590(16) 0.02416(15) 0.02544(15) -0.00069(9) 0.00506(10) 0.00161(8)
S1 0.0258(4) 0.0301(4) 0.0304(4) 0.0018(3) 0.0039(3) 0.0024(3)
S2 0.0290(4) 0.0278(4) 0.0306(4) 0.0002(3) 0.0093(3) 0.0004(3)
C1 0.0346(18) 0.0323(18) 0.0325(17) -0.0088(14) 0.0048(14) 0.0003(14)
C2 0.0311(17) 0.0283(16) 0.0314(17) -0.0112(13) 0.0076(14) -0.0015(13)
C3 0.0374(19) 0.0360(19) 0.0371(19) -0.0116(15) 0.0122(16) -0.0043(15)
C4 0.0341(19) 0.043(2) 0.055(2) -0.0212(19) 0.0135(17) -0.0052(16)
C5 0.037(2) 0.039(2) 0.054(2) -0.0155(18) 0.0007(18) 0.0077(16)
C6 0.058(2) 0.0293(18) 0.038(2) -0.0023(15) 0.0020(18) 0.0008(17)
C7 0.0374(18) 0.0350(18) 0.0377(19) -0.0060(15) 0.0133(15) -0.0002(15)
N1 0.0296(14) 0.0228(13) 0.0271(13) 0.0010(10) 0.0030(11) 0.0063(10)
C8 0.0333(17) 0.0259(16) 0.0281(16) 0.0028(13) 0.0059(13) 0.0060(13)
C9 0.049(2) 0.0303(18) 0.0353(18) -0.0009(15) 0.0131(16) 0.0087(16)
C10 0.057(2) 0.0282(18) 0.0349(19) -0.0057(15) 0.0083(17) 0.0022(16)
C11 0.045(2) 0.0318(18) 0.0339(18) -0.0025(14) 0.0019(16) -0.0006(15)
C12 0.0344(17) 0.0233(15) 0.0298(16) 0.0031(13) 0.0032(14) 0.0053(13)
C13 0.0312(17) 0.0321(17) 0.0342(17) 0.0018(14) 0.0106(14) 0.0083(14)
C14 0.0315(17) 0.0239(16) 0.046(2) -0.0038(14) 0.0059(15) -0.0020(13)
C15 0.0231(15) 0.0280(16) 0.0326(17) 0.0034(13) 0.0087(13) 0.0028(12)
C16 0.0292(17) 0.0337(18) 0.0289(17) -0.0003(13) 0.0038(14) 0.0053(13)
C17 0.0383(19) 0.0362(19) 0.0371(19) 0.0052(15) 0.0099(15) 0.0090(15)
C18 0.042(2) 0.0295(18) 0.047(2) 0.0031(15) 0.0179(17) 0.0040(15)
C19 0.0362(18) 0.0343(19) 0.044(2) -0.0038(16) 0.0147(16) -0.0055(15)
C20 0.0240(15) 0.0387(19) 0.0298(16) 0.0000(14) 0.0049(13) -0.0014(13)
C21 0.0281(16) 0.0240(15) 0.0323(16) -0.0035(13) 0.0044(13) 0.0030(12)
C22 0.0312(18) 0.040(2) 0.0371(18) 0.0031(15) 0.0100(15) 0.0077(15)
C23 0.046(2) 0.047(2) 0.038(2) 0.0087(17) 0.0159(18) 0.0107(17)
C24 0.049(2) 0.044(2) 0.043(2) 0.0043(18) 0.0069(18) 0.0192(19)
C25 0.035(2) 0.051(3) 0.047(2) -0.0034(18) 0.0094(18) 0.0189(17)
C26 0.0330(18) 0.0384(19) 0.0404(19) -0.0056(16) 0.0117(15) 0.0042(15)
C27 0.044(2) 0.049(2) 0.036(2) 0.0023(17) 0.0036(17) -0.0016(18)
F1 0.084(2) 0.0356(13) 0.0549(16) -0.0038(12) -0.0008(14) -0.0027(13)
F2 0.0781(19) 0.0583(16) 0.0428(14) 0.0127(12) 0.0173(13) -0.0168(14)
F3 0.0420(14) 0.076(2) 0.0569(16) 0.0110(14) -0.0084(12) -0.0001(13)
S3 0.0531(6) 0.0387(5) 0.0418(5) 0.0043(4) 0.0236(5) 0.0083(4)
O1 0.0615(18) 0.0377(15) 0.0523(17) -0.0074(13) 0.0240(15) -0.0064(14)
O2 0.064(2) 0.0529(18) 0.0385(16) 0.0124(13) 0.0220(14) 0.0170(15)
O3 0.0393(17) 0.081(3) 0.057(2) -0.0077(17) -0.0009(15) 0.0183(16)

loop_
_atom_type_symbol
_atom_type_description
_atom_type_scat_dispersion_real
_atom_type_scat_dispersion_imag
_atom_type_scat_source
C C 0.0033 0.0016 'International Tables Vol C Tables 4.2.6.8 and 6.1.1.4'
H H 0.0000 0.0000 'International Tables Vol C Tables 4.2.6.8 and 6.1.1.4'
F F 0.0171 0.0103 'International Tables Vol C Tables 4.2.6.8 and 6.1.1.4'
N N 0.0061 0.0033 'International Tables Vol C Tables 4.2.6.8 and 6.1.1.4'
O O 0.0106 0.0060 'International Tables Vol C Tables 4.2.6.8 and 6.1.1.4'
Pd Pd -0.9988 1.0072 'International Tables Vol C Tables 4.2.6.8 and 6.1.1.4'
S S 0.1246 0.1234 'International Tables Vol C Tables 4.2.6.8 and 6.1.1.4'

loop_
_geom_angle_atom_site_label_1
_geom_angle_atom_site_label_2
_geom_angle_atom_site_label_3
_geom_angle
C1 Pd1 N1 179.63(13)
C1 Pd1 S1 94.55(11)
N1 Pd1 S1 85.34(8)
C1 Pd1 S2 95.04(10)
N1 Pd1 S2 85.11(8)
S1 Pd1 S2 168.93(3)
C15 S1 C13 104.17(17)
C15 S1 Pd1 102.22(11)
C13 S1 Pd1 99.42(12)
C21 S2 C14 102.19(17)
C21 S2 Pd1 104.31(11)
C14 S2 Pd1 96.65(12)
C2 C1 Pd1 110.2(2)
C7 C2 C3 118.4(3)
C7 C2 C1 121.1(3)
C3 C2 C1 120.4(3)
C4 C3 C2 120.5(4)
C5 C4 C3 120.9(4)
C4 C5 C6 119.8(4)
C5 C6 C7 120.5(4)
C2 C7 C6 119.7(4)
C8 N1 C12 120.5(3)
C8 N1 Pd1 120.1(2)
C12 N1 Pd1 119.4(2)
N1 C8 C9 120.8(3)
N1 C8 C13 119.0(3)
C9 C8 C13 120.2(3)
C10 C9 C8 118.8(4)
C9 C10 C11 120.5(3)
C10 C11 C12 118.3(4)
N1 C12 C11 121.1(3)
N1 C12 C14 117.9(3)
C11 C12 C14 120.8(3)
C8 C13 S1 114.6(2)
C12 C14 S2 114.8(2)
C16 C15 C20 120.8(3)
C16 C15 S1 122.8(3)
C20 C15 S1 116.3(3)
C15 C16 C17 118.5(3)
C18 C17 C16 121.2(4)
C17 C18 C19 119.5(4)
C20 C19 C18 120.5(4)
C19 C20 C15 119.5(3)
C22 C21 C26 120.5(3)
C22 C21 S2 121.6(3)
C26 C21 S2 117.9(3)
C21 C22 C23 119.8(3)
C24 C23 C22 119.2(4)
C25 C24 C23 120.5(4)
C24 C25 C26 120.6(4)
C25 C26 C21 119.4(4)
F1 C27 F3 109.3(4)
F1 C27 F2 106.3(4)
F3 C27 F2 109.2(3)
F1 C27 S3 111.5(3)
F3 C27 S3 109.5(3)
F2 C27 S3 111.1(3)
O2 S3 O1 117.6(2)
O2 S3 O3 112.6(2)
O1 S3 O3 114.1(2)
O2 S3 C27 102.84(19)
O1 S3 C27 105.1(2)
O3 S3 C27 102.3(2)

loop_
_geom_bond_atom_site_label_1
_geom_bond_atom_site_label_2
_geom_bond_distance
Pd1 C1 2.063(3)
Pd1 N1 2.091(3)
Pd1 S1 2.3010(10)
Pd1 S2 2.3172(10)
S1 C15 1.796(3)
S1 C13 1.831(4)
S2 C21 1.795(3)
S2 C14 1.831(4)
C1 C2 1.479(5)
C2 C7 1.393(5)
C2 C3 1.402(5)
C3 C4 1.379(6)
C4 C5 1.359(7)
C5 C6 1.379(6)
C6 C7 1.397(6)
N1 C8 1.344(4)
N1 C12 1.347(4)
C8 C9 1.390(5)
C8 C13 1.511(5)
C9 C10 1.371(6)
C10 C11 1.385(6)
C11 C12 1.385(5)
C12 C14 1.498(5)
C15 C16 1.388(5)
C15 C20 1.392(5)
C16 C17 1.392(5)
C17 C18 1.383(6)
C18 C19 1.384(6)
C19 C20 1.383(5)
C21 C22 1.384(5)
C21 C26 1.385(5)
C22 C23 1.389(5)
C23 C24 1.388(6)
C24 C25 1.372(6)
C25 C26 1.377(6)
C27 F1 1.324(5)
C27 F3 1.332(5)
C27 F2 1.359(5)
C27 S3 1.807(5)
S3 O2 1.411(3)
S3 O1 1.436(3)
S3 O3 1.457(4)

loop_
_geom_torsion_atom_site_label_1
_geom_torsion_atom_site_label_2
_geom_torsion_atom_site_label_3
_geom_torsion_atom_site_label_4
_geom_torsion
C1 Pd1 S1 C15 -65.47(16)
N1 Pd1 S1 C15 114.88(14)
S2 Pd1 S1 C15 84.5(2)
C1 Pd1 S1 C13 -172.32(16)
N1 Pd1 S1 C13 8.03(14)
S2 Pd1 S1 C13 -22.4(2)
C1 Pd1 S2 C21 93.29(16)
N1 Pd1 S2 C21 -87.06(14)
S1 Pd1 S2 C21 -56.6(2)
C1 Pd1 S2 C14 -162.29(16)
N1 Pd1 S2 C14 17.37(15)
S1 Pd1 S2 C14 47.8(2)
N1 Pd1 C1 C2 -159(28)
S1 Pd1 C1 C2 128.0(3)
S2 Pd1 C1 C2 -46.5(3)
Pd1 C1 C2 C7 -78.3(4)
Pd1 C1 C2 C3 99.3(3)
C7 C2 C3 C4 1.4(5)
C1 C2 C3 C4 -176.2(3)
C2 C3 C4 C5 0.4(6)
C3 C4 C5 C6 -1.8(6)
C4 C5 C6 C7 1.3(6)
C3 C2 C7 C6 -1.8(5)
C1 C2 C7 C6 175.7(3)
C5 C6 C7 C2 0.6(6)
C1 Pd1 N1 C8 -77(22)
S1 Pd1 N1 C8 -3.7(2)
S2 Pd1 N1 C8 170.7(2)
C1 Pd1 N1 C12 102(22)
S1 Pd1 N1 C12 175.3(2)
S2 Pd1 N1 C12 -10.3(2)
C12 N1 C8 C9 -1.6(5)
Pd1 N1 C8 C9 177.3(3)
C12 N1 C8 C13 176.9(3)
Pd1 N1 C8 C13 -4.1(4)
N1 C8 C9 C10 2.5(5)
C13 C8 C9 C10 -176.0(3)
C8 C9 C10 C11 -1.3(6)
C9 C10 C11 C12 -0.8(6)
C8 N1 C12 C11 -0.5(5)
Pd1 N1 C12 C11 -179.5(3)
C8 N1 C12 C14 174.2(3)
Pd1 N1 C12 C14 -4.7(4)
C10 C11 C12 N1 1.7(5)
C10 C11 C12 C14 -172.9(3)
N1 C8 C13 S1 12.1(4)
C9 C8 C13 S1 -169.4(3)
C15 S1 C13 C8 -117.8(3)
Pd1 S1 C13 C8 -12.5(3)
N1 C12 C14 S2 22.7(4)
C11 C12 C14 S2 -162.6(3)
C21 S2 C14 C12 80.6(3)
Pd1 S2 C14 C12 -25.6(3)
C13 S1 C15 C16 39.5(3)
Pd1 S1 C15 C16 -63.7(3)
C13 S1 C15 C20 -144.7(3)
Pd1 S1 C15 C20 112.2(2)
C20 C15 C16 C17 1.0(5)
S1 C15 C16 C17 176.7(3)
C15 C16 C17 C18 -1.9(5)
C16 C17 C18 C19 1.0(6)
C17 C18 C19 C20 0.8(5)
C18 C19 C20 C15 -1.7(5)
C16 C15 C20 C19 0.8(5)
S1 C15 C20 C19 -175.2(3)
C14 S2 C21 C22 -73.1(3)
Pd1 S2 C21 C22 27.2(3)
C14 S2 C21 C26 107.6(3)
Pd1 S2 C21 C26 -152.2(3)
C26 C21 C22 C23 -0.4(6)
S2 C21 C22 C23 -179.8(3)
C21 C22 C23 C24 1.0(6)
C22 C23 C24 C25 -0.9(7)
C23 C24 C25 C26 0.3(7)
C24 C25 C26 C21 0.2(6)
C22 C21 C26 C25 -0.2(6)
S2 C21 C26 C25 179.2(3)
F1 C27 S3 O2 -61.8(4)
F3 C27 S3 O2 59.2(4)
F2 C27 S3 O2 179.8(3)
F1 C27 S3 O1 174.5(3)
F3 C27 S3 O1 -64.5(3)
F2 C27 S3 O1 56.2(3)
F1 C27 S3 O3 55.1(4)
F3 C27 S3 O3 176.1(3)
F2 C27 S3 O3 -63.3(3)
